data_7056593
loop_
_publ_author_name
'Cao, Yue'
'Lv, Jinghua'
'Yu, Kai'
'Wang, Chunmei'
'Su, Zhanhua'
'Wang, Lu'
'Zhou, Baibin'

_publ_section_title
;
 Synthesis and photo-/electro-catalytic properties of Keggin
 polyoxometalate inorganic-organic hybrid layers based on d10 metal and
 rigid benzo-diazole/-triazole ligands
;
_journal_name_full 'New J. Chem.'
_journal_paper_doi 10.1039/C7NJ02615C
_journal_year 2017
_chemical_formula_moiety 'Mo12 O40 Si, 4(C7 H7 N2)'
_chemical_formula_sum 'C28 H28 Mo12 N8 O40 Si'
_chemical_formula_weight 2295.95
_chemical_name_systematic
; 
 ? 
;
_space_group_IT_number 2
_symmetry_cell_setting triclinic
_symmetry_space_group_name_Hall '-P 1'
_symmetry_space_group_name_H-M 'P -1'
_atom_sites_solution_hydrogens geom
_atom_sites_solution_primary direct
_atom_sites_solution_secondary difmap
_audit_creation_method SHELXL-97
_audit_update_record
;
2016-02-18 deposited with the CCDC.
2017-09-12 downloaded from the CCDC.
;
_cell_angle_alpha 69.701(3)
_cell_angle_beta 82.052(3)
_cell_angle_gamma 71.665(2)
_cell_formula_units_Z 1
_cell_length_a 9.9145(16)
_cell_length_b 11.2727(19)
_cell_length_c 13.766(2)
_cell_measurement_reflns_used 7650
_cell_measurement_temperature 293(2)
_cell_measurement_theta_max 27.04
_cell_measurement_theta_min 2.12
_cell_volume 1369.0(4)
_computing_cell_refinement 'Bruker SMART'
_computing_data_collection 'Bruker SMART'
_computing_data_reduction 'Bruker SAINT'
_computing_molecular_graphics 'Bruker SHELXTL'
_computing_publication_material 'Bruker SHELXTL'
_computing_structure_refinement 'SHELXL-97 (Sheldrick, 1997)'
_computing_structure_solution 'SHELXS-97 (Sheldrick, 1990)'
_diffrn_ambient_temperature 293(2)
_diffrn_measured_fraction_theta_full 0.981
_diffrn_measured_fraction_theta_max 0.981
_diffrn_measurement_device_type 'CCD area detector'
_diffrn_measurement_method 'phi and omega scans'
_diffrn_radiation_monochromator graphite
_diffrn_radiation_source 'fine-focus sealed tube'
_diffrn_radiation_type MoK\a
_diffrn_radiation_wavelength 0.71068
_diffrn_reflns_av_R_equivalents 0.0316
_diffrn_reflns_av_sigmaI/netI 0.0913
_diffrn_reflns_limit_h_max 12
_diffrn_reflns_limit_h_min -11
_diffrn_reflns_limit_k_max 13
_diffrn_reflns_limit_k_min -14
_diffrn_reflns_limit_l_max 17
_diffrn_reflns_limit_l_min -11
_diffrn_reflns_number 7650
_diffrn_reflns_theta_full 27.04
_diffrn_reflns_theta_max 27.04
_diffrn_reflns_theta_min 2.12
_exptl_absorpt_coefficient_mu 2.784
_exptl_absorpt_correction_T_max 0.596
_exptl_absorpt_correction_T_min 0.532
_exptl_absorpt_correction_type multi-scan
_exptl_absorpt_process_details SADABS
_exptl_crystal_colour blue
_exptl_crystal_density_diffrn 2.785
_exptl_crystal_density_method 'not measured'
_exptl_crystal_description block
_exptl_crystal_F_000 1090
_exptl_crystal_size_max 0.24
_exptl_crystal_size_mid 0.22
_exptl_crystal_size_min 0.20
_refine_diff_density_max 2.866
_refine_diff_density_min -2.828
_refine_diff_density_rms 0.317
_refine_ls_extinction_method none
_refine_ls_goodness_of_fit_ref 1.090
_refine_ls_hydrogen_treatment constr
_refine_ls_matrix_type full
_refine_ls_number_parameters 403
_refine_ls_number_reflns 5868
_refine_ls_number_restraints 47
_refine_ls_restrained_S_all 1.092
_refine_ls_R_factor_all 0.0858
_refine_ls_R_factor_gt 0.0722
_refine_ls_shift/su_max 0.001
_refine_ls_shift/su_mean 0.000
_refine_ls_structure_factor_coef Fsqd
_refine_ls_weighting_details 'calc w=1/[\s^2^(Fo^2^)+(0.2000P)^2^+0.0000P] where P=(Fo^2^+2Fc^2^)/3'
_refine_ls_weighting_scheme calc
_refine_ls_wR_factor_gt 0.1226
_refine_ls_wR_factor_ref 0.1032
_reflns_number_gt 3522
_reflns_number_total 5868
_reflns_threshold_expression >2sigma(I)
_cod_data_source_file c7nj02615c2.cif
_cod_data_source_block test_0m_CCDC1
_cod_database_code 7056593

loop_
_symmetry_equiv_pos_as_xyz
'x, y, z'
'-x, -y, -z'

loop_
_atom_site_label
_atom_site_type_symbol
_atom_site_fract_x
_atom_site_fract_y
_atom_site_fract_z
_atom_site_U_iso_or_equiv
_atom_site_adp_type
_atom_site_occupancy
_atom_site_symmetry_multiplicity
_atom_site_calc_flag
_atom_site_refinement_flags
Mo1 Mo 0.0745(2) 0.2638(2) 0.24964(16) 0.0316(6) Uani 1 1 d .
Mo2 Mo 0.3286(2) 0.2447(2) 0.04017(16) 0.0320(6) Uani 1 1 d .
Mo3 Mo 0.2484(3) 0.4799(2) -0.21038(18) 0.0415(7) Uani 1 1 d .
Mo4 Mo 0.0575(3) 0.2408(2) -0.10335(19) 0.0522(8) Uani 1 1 d .
Mo5 Mo 0.1954(3) 0.7357(2) -0.1016(2) 0.0498(8) Uani 1 1 d .
Mo6 Mo 0.2676(2) 0.5003(2) 0.14873(17) 0.0375(7) Uani 1 1 d .
Si1 Si 0.0000 0.5000 0.0000 0.0212(17) Uani 1 2 d S
O1 O 0.2282(17) 0.1898(17) 0.1734(13) 0.041(2) Uani 1 1 d U
O2 O 0.285(2) 0.8476(19) -0.1561(16) 0.051(4) Uani 1 1 d U
O3 O 0.362(2) 0.468(2) -0.3103(15) 0.055(5) Uani 1 1 d U
O4 O 0.1751(17) 0.3877(18) 0.2437(15) 0.043(3) Uani 1 1 d U
O5 O 0.112(3) 0.157(2) 0.3683(15) 0.063(5) Uani 1 1 d U
O6 O 0.166(3) 0.349(2) -0.2009(16) 0.059(3) Uani 1 1 d U
O7 O 0.476(2) 0.1203(19) 0.0644(16) 0.058(5) Uani 1 1 d U
O8 O -0.050(2) 0.179(2) 0.0184(18) 0.057(3) Uani 1 1 d U
O9 O -0.0417(18) 0.201(2) 0.2018(19) 0.051(3) Uani 1 1 d U
O10 O 0.0952(18) 0.1166(18) -0.1496(14) 0.043(4) Uani 1 1 d U
C13 C 0.095(3) 0.782(4) 0.435(2) 0.057(8) Uani 1 1 d .
H9 H 0.0322 0.7867 0.4907 0.069 Uiso 1 1 calc R
C12 C 0.215(4) 0.682(4) 0.450(3) 0.069(10) Uani 1 1 d .
H10 H 0.2292 0.6179 0.5149 0.083 Uiso 1 1 calc R
O11 O 0.281(2) 0.606(2) -0.1631(17) 0.057(3) Uani 1 1 d U
O12 O 0.388(2) 0.504(2) 0.2178(17) 0.054(4) Uani 1 1 d U
O13 O -0.090(2) 0.389(2) 0.283(2) 0.054(3) Uani 1 1 d U
O14 O -0.053(3) 0.415(3) 0.108(2) 0.032(3) Uani 0.50 1 d PU
C9 C 0.059(3) 0.881(3) 0.339(3) 0.057(9) Uani 1 1 d .
H8 H -0.0265 0.9477 0.3289 0.069 Uiso 1 1 calc R
C14 C 0.318(3) 0.672(3) 0.373(2) 0.051(7) Uani 1 1 d .
H11 H 0.4027 0.6034 0.3848 0.061 Uiso 1 1 calc R
O15 O 0.370(3) 0.350(2) -0.0961(15) 0.056(3) Uani 1 1 d U
O16 O 0.292(2) 0.629(2) 0.0131(18) 0.062(3) Uani 1 1 d U
C11 C 0.2890(18) 0.7664(18) 0.2795(13) 0.048(8) Uani 1 1 d G
C8 C 0.1610(15) 0.8716(19) 0.2621(13) 0.049(7) Uani 1 1 d G
N4 N 0.1615(19) 0.9501(16) 0.1561(14) 0.054(7) Uani 1 1 d G
H12 H 0.0956 1.0198 0.1263 0.064 Uiso 1 1 calc R
C10 C 0.290(2) 0.893(2) 0.1080(13) 0.078(12) Uani 1 1 d G
H13 H 0.3174 0.9251 0.0387 0.094 Uiso 1 1 calc R
N3 N 0.3687(16) 0.7799(19) 0.1843(17) 0.062(8) Uani 1 1 d G
H14 H 0.4504 0.7283 0.1745 0.074 Uiso 1 1 calc R
O17 O 0.110(3) 0.421(3) 0.069(2) 0.036(2) Uani 0.50 1 d PU
O18 O 0.223(3) 0.175(2) -0.0115(14) 0.056(3) Uani 1 1 d U
O22 O 0.3625(17) 0.3667(18) 0.0937(14) 0.041(2) Uani 1 1 d U
C5 C 0.328(5) 0.931(5) 0.494(4) 0.096(5) Uani 1 1 d U
H7 H 0.2441 0.9968 0.4705 0.116 Uiso 1 1 calc R
C7 C 0.450(3) 0.757(3) 0.615(2) 0.065(10) Uani 1 1 d D
H5 H 0.4548 0.6960 0.6814 0.078 Uiso 1 1 calc R
C4 C 0.344(5) 0.851(5) 0.592(4) 0.107(14) Uani 1 1 d U
H6 H 0.2755 0.8676 0.6431 0.128 Uiso 1 1 calc R
O19 O 0.118(3) 0.399(3) -0.042(2) 0.039(3) Uani 0.50 1 d PU
O20 O -0.082(3) 0.423(3) -0.035(2) 0.039(3) Uani 0.50 1 d PU
O21 O -0.107(2) 0.358(2) -0.1660(19) 0.064(3) Uani 1 1 d U
C6 C 0.600(3) 0.920(3) 0.2784(18) 0.107(7) Uani 1 1 d GU
H2 H 0.6336 0.9480 0.2104 0.128 Uiso 1 1 calc R
N1 N 0.675(2) 0.814(3) 0.361(2) 0.106(6) Uani 1 1 d GU
H3 H 0.7599 0.7638 0.3572 0.127 Uiso 1 1 calc R
C2 C 0.585(3) 0.804(3) 0.4518(18) 0.097(5) Uani 1 1 d GDU
C3 C 0.455(3) 0.905(3) 0.425(2) 0.096(5) Uani 1 1 d GDU
N2 N 0.464(3) 0.976(3) 0.318(2) 0.102(7) Uani 1 1 d GU
H1 H 0.3980 1.0422 0.2830 0.122 Uiso 1 1 calc R
C1 C 0.559(4) 0.739(4) 0.549(2) 0.097(5) Uani 1 1 d DU
H4 H 0.6329 0.6631 0.5765 0.116 Uiso 1 1 calc R

loop_
_atom_site_aniso_label
_atom_site_aniso_U_11
_atom_site_aniso_U_22
_atom_site_aniso_U_33
_atom_site_aniso_U_23
_atom_site_aniso_U_13
_atom_site_aniso_U_12
Mo1 0.0271(10) 0.0318(12) 0.0323(12) -0.0139(9) 0.0011(8) -0.0005(8)
Mo2 0.0367(11) 0.0315(12) 0.0275(11) -0.0142(9) -0.0040(8) -0.0029(9)
Mo3 0.0499(14) 0.0485(15) 0.0395(14) -0.0316(11) 0.0226(10) -0.0231(11)
Mo4 0.095(2) 0.0300(14) 0.0340(13) -0.0233(11) 0.0161(13) -0.0142(13)
Mo5 0.0526(15) 0.0309(14) 0.0598(17) -0.0221(12) 0.0295(12) -0.0087(11)
Mo6 0.0368(12) 0.0359(13) 0.0331(12) -0.0152(10) -0.0083(9) 0.0062(9)
Si1 0.028(4) 0.017(4) 0.017(4) -0.012(3) 0.008(3) -0.001(3)
O1 0.041(2) 0.041(2) 0.041(2) -0.0137(13) -0.0006(12) -0.0125(13)
O2 0.058(10) 0.041(9) 0.053(10) -0.011(8) -0.009(8) -0.014(8)
O3 0.048(9) 0.070(10) 0.037(8) -0.029(8) -0.007(7) 0.013(8)
O4 0.043(4) 0.045(4) 0.051(4) -0.030(4) 0.003(4) -0.013(4)
O5 0.097(10) 0.044(9) 0.039(8) -0.017(7) 0.016(8) -0.014(8)
O6 0.073(5) 0.064(5) 0.048(4) -0.016(4) -0.013(4) -0.031(4)
O7 0.059(9) 0.042(8) 0.054(9) -0.015(7) 0.029(8) -0.003(8)
O8 0.057(3) 0.057(3) 0.057(3) -0.0179(14) -0.0009(12) -0.0159(13)
O9 0.040(4) 0.049(4) 0.069(4) -0.030(4) 0.003(4) -0.012(4)
O10 0.051(8) 0.039(8) 0.044(8) -0.025(7) 0.003(7) -0.009(7)
C13 0.050(17) 0.09(2) 0.026(15) -0.025(15) 0.018(13) -0.013(16)
C12 0.07(2) 0.10(3) 0.038(18) -0.036(19) -0.009(16) -0.02(2)
O11 0.057(3) 0.057(3) 0.057(3) -0.0189(14) -0.0021(12) -0.0160(14)
O12 0.057(9) 0.068(10) 0.068(10) -0.050(8) 0.019(8) -0.037(8)
O13 0.044(5) 0.055(5) 0.078(5) -0.043(5) -0.001(5) -0.010(5)
O14 0.032(3) 0.032(3) 0.033(3) -0.0106(14) -0.0007(12) -0.0101(13)
C9 0.053(18) 0.07(2) 0.08(2) -0.06(2) 0.045(17) -0.035(16)
C14 0.037(14) 0.055(19) 0.063(19) -0.028(16) 0.010(13) -0.012(13)
O15 0.086(5) 0.058(4) 0.039(4) -0.016(4) -0.006(4) -0.040(4)
O16 0.062(3) 0.062(3) 0.062(3) -0.0196(15) -0.0011(12) -0.0169(14)
C11 0.026(12) 0.058(19) 0.08(2) -0.052(17) 0.029(13) -0.023(12)
C8 0.037(14) 0.07(2) 0.061(19) -0.047(17) 0.007(13) -0.023(14)
N4 0.075(16) 0.037(14) 0.063(17) -0.031(13) 0.031(14) -0.033(12)
C10 0.10(3) 0.07(2) 0.10(3) -0.06(2) 0.07(2) -0.07(2)
N3 0.074(17) 0.054(18) 0.07(2) -0.043(16) 0.045(15) -0.028(14)
O17 0.036(3) 0.036(3) 0.036(3) -0.0123(13) -0.0013(12) -0.0107(13)
O18 0.084(4) 0.056(4) 0.038(4) -0.010(4) -0.008(4) -0.039(4)
O22 0.042(4) 0.048(4) 0.045(4) -0.026(4) 0.001(4) -0.017(4)
C5 0.096(5) 0.096(5) 0.096(5) -0.0312(18) -0.0032(10) -0.0276(17)
C7 0.07(2) 0.05(2) 0.032(15) -0.005(14) 0.007(14) 0.022(16)
C4 0.107(14) 0.106(14) 0.106(14) -0.034(5) -0.0035(13) -0.030(4)
O19 0.046(4) 0.039(4) 0.035(4) -0.015(4) -0.001(4) -0.013(4)
O20 0.039(3) 0.039(3) 0.039(3) -0.0131(14) -0.0015(12) -0.0112(14)
O21 0.064(3) 0.063(3) 0.063(3) -0.0199(15) -0.0015(12) -0.0173(14)
C6 0.107(7) 0.107(7) 0.107(7) -0.034(2) -0.0034(13) -0.031(2)
N1 0.106(6) 0.106(6) 0.106(6) -0.034(2) -0.0031(13) -0.030(2)
C2 0.097(5) 0.097(5) 0.097(5) -0.0312(18) -0.0032(9) -0.0278(16)
C3 0.097(5) 0.096(5) 0.097(5) -0.0312(18) -0.0032(9) -0.0277(16)
N2 0.102(7) 0.102(7) 0.102(7) -0.033(3) -0.0031(13) -0.029(2)
C1 0.097(5) 0.097(5) 0.097(5) -0.0312(18) -0.0032(10) -0.0279(17)

loop_
_atom_type_symbol
_atom_type_description
_atom_type_scat_dispersion_real
_atom_type_scat_dispersion_imag
_atom_type_scat_source
C C 0.0033 0.0016 'International Tables Vol C Tables 4.2.6.8 and 6.1.1.4'
H H 0.0000 0.0000 'International Tables Vol C Tables 4.2.6.8 and 6.1.1.4'
N N 0.0061 0.0033 'International Tables Vol C Tables 4.2.6.8 and 6.1.1.4'
O O 0.0106 0.0060 'International Tables Vol C Tables 4.2.6.8 and 6.1.1.4'
Mo Mo -1.6832 0.6857 'International Tables Vol C Tables 4.2.6.8 and 6.1.1.4'
Si Si 0.0817 0.0704 'International Tables Vol C Tables 4.2.6.8 and 6.1.1.4'

loop_
_geom_angle_atom_site_label_1
_geom_angle_atom_site_label_2
_geom_angle_atom_site_label_3
_geom_angle
_geom_angle_site_symmetry_1
_geom_angle_site_symmetry_3
O5 Mo1 O9 103.6(11) . .
O5 Mo1 O1 100.5(9) . .
O9 Mo1 O1 90.5(8) . .
O5 Mo1 O13 99.0(11) . .
O9 Mo1 O13 88.8(8) . .
O1 Mo1 O13 160.1(10) . .
O5 Mo1 O4 101.0(10) . .
O9 Mo1 O4 155.4(9) . .
O1 Mo1 O4 86.8(7) . .
O13 Mo1 O4 85.5(8) . .
O5 Mo1 O14 160.8(11) . .
O9 Mo1 O14 66.0(10) . .
O1 Mo1 O14 95.8(8) . .
O13 Mo1 O14 65.8(10) . .
O4 Mo1 O14 89.9(9) . .
O7 Mo2 O18 99.5(12) . .
O7 Mo2 O22 103.7(10) . .
O18 Mo2 O22 156.2(10) . .
O7 Mo2 O15 101.5(11) . .
O18 Mo2 O15 91.1(8) . .
O22 Mo2 O15 89.2(8) . .
O7 Mo2 O1 98.1(8) . .
O18 Mo2 O1 87.5(8) . .
O22 Mo2 O1 84.3(7) . .
O15 Mo2 O1 160.3(10) . .
O7 Mo2 O19 160.7(10) . .
O18 Mo2 O19 65.1(11) . .
O22 Mo2 O19 93.0(9) . .
O15 Mo2 O19 68.8(11) . .
O1 Mo2 O19 92.9(9) . .
O3 Mo3 O6 99.6(11) . .
O3 Mo3 O11 106.6(11) . .
O6 Mo3 O11 153.5(10) . .
O3 Mo3 O13 99.2(10) . 2_565
O6 Mo3 O13 90.4(10) . 2_565
O11 Mo3 O13 89.2(9) . 2_565
O3 Mo3 O15 99.3(10) . .
O6 Mo3 O15 87.4(9) . .
O11 Mo3 O15 84.7(9) . .
O13 Mo3 O15 161.4(10) 2_565 .
O3 Mo3 O14 158.0(10) . 2_565
O6 Mo3 O14 93.1(10) . 2_565
O11 Mo3 O14 63.4(9) . 2_565
O13 Mo3 O14 62.6(9) 2_565 2_565
O15 Mo3 O14 99.1(9) . 2_565
O3 Mo3 O19 156.8(10) . .
O6 Mo3 O19 64.2(10) . .
O11 Mo3 O19 89.6(10) . .
O13 Mo3 O19 97.5(10) 2_565 .
O15 Mo3 O19 65.0(10) . .
O14 Mo3 O19 44.9(10) 2_565 .
O10 Mo4 O21 105.4(10) . .
O10 Mo4 O8 100.7(10) . .
O21 Mo4 O8 89.7(10) . .
O10 Mo4 O6 100.2(10) . .
O21 Mo4 O6 89.6(10) . .
O8 Mo4 O6 158.6(9) . .
O10 Mo4 O18 98.7(9) . .
O21 Mo4 O18 155.9(10) . .
O8 Mo4 O18 86.6(9) . .
O6 Mo4 O18 85.4(8) . .
O10 Mo4 O19 154.2(9) . .
O21 Mo4 O19 95.4(10) . .
O8 Mo4 O19 94.4(10) . .
O6 Mo4 O19 64.4(9) . .
O18 Mo4 O19 61.2(9) . .
O10 Mo4 O20 160.5(9) . .
O21 Mo4 O20 59.9(10) . .
O8 Mo4 O20 68.4(10) . .
O6 Mo4 O20 92.9(10) . .
O18 Mo4 O20 96.8(10) . .
O19 Mo4 O20 45.3(10) . .
O2 Mo5 O16 103.8(10) . .
O2 Mo5 O11 103.2(10) . .
O16 Mo5 O11 88.3(10) . .
O2 Mo5 O8 102.2(10) . 2_565
O16 Mo5 O8 90.0(10) . 2_565
O11 Mo5 O8 154.3(10) . 2_565
O2 Mo5 O9 100.7(9) . 2_565
O16 Mo5 O9 155.6(10) . 2_565
O11 Mo5 O9 86.6(9) . 2_565
O8 Mo5 O9 84.4(9) 2_565 2_565
O12 Mo6 O22 103.8(8) . .
O12 Mo6 O4 103.2(10) . .
O22 Mo6 O4 89.5(8) . .
O12 Mo6 O21 102.1(10) . 2_565
O22 Mo6 O21 154.1(9) . 2_565
O4 Mo6 O21 86.5(9) . 2_565
O12 Mo6 O16 102.8(10) . .
O22 Mo6 O16 88.5(9) . .
O4 Mo6 O16 153.7(9) . .
O21 Mo6 O16 84.0(10) 2_565 .
O12 Mo6 O20 159.1(11) . 2_565
O22 Mo6 O20 92.0(9) . 2_565
O4 Mo6 O20 90.4(9) . 2_565
O21 Mo6 O20 62.5(10) 2_565 2_565
O16 Mo6 O20 63.5(10) . 2_565
O17 Si1 O17 179.998(4) . 2_565
O17 Si1 O19 113.7(16) . 2_565
O17 Si1 O19 66.3(16) 2_565 2_565
O17 Si1 O19 66.3(16) . .
O17 Si1 O19 113.7(16) 2_565 .
O19 Si1 O19 179.999(3) 2_565 .
O17 Si1 O14 66.5(15) . .
O17 Si1 O14 113.5(15) 2_565 .
O19 Si1 O14 74.5(15) 2_565 .
O19 Si1 O14 105.5(15) . .
O17 Si1 O14 113.5(15) . 2_565
O17 Si1 O14 66.5(15) 2_565 2_565
O19 Si1 O14 105.5(15) 2_565 2_565
O19 Si1 O14 74.5(15) . 2_565
O14 Si1 O14 180(2) . 2_565
O17 Si1 O20 115.7(16) . .
O17 Si1 O20 64.3(16) 2_565 .
O19 Si1 O20 105.4(16) 2_565 .
O19 Si1 O20 74.6(16) . .
O14 Si1 O20 78.2(15) . .
O14 Si1 O20 101.8(15) 2_565 .
O17 Si1 O20 64.3(16) . 2_565
O17 Si1 O20 115.7(16) 2_565 2_565
O19 Si1 O20 74.6(16) 2_565 2_565
O19 Si1 O20 105.4(16) . 2_565
O14 Si1 O20 101.8(15) . 2_565
O14 Si1 O20 78.2(15) 2_565 2_565
O20 Si1 O20 180.0(14) . 2_565
Mo1 O1 Mo2 138.4(9) . .
Mo6 O4 Mo1 140.1(10) . .
Mo3 O6 Mo4 140.0(12) . .
Mo4 O8 Mo5 134.1(13) . 2_565
Mo1 O9 Mo5 139.9(12) . 2_565
C12 C13 C9 124(3) . .
C12 C13 H9 118.2 . .
C9 C13 H9 117.7 . .
C13 C12 C14 122(3) . .
C13 C12 H10 119.1 . .
C14 C12 H10 118.7 . .
Mo5 O11 Mo3 144.1(13) . .
Mo3 O13 Mo1 135.7(14) 2_565 .
Si1 O14 O17 51.4(13) . .
Si1 O14 Mo1 130.0(14) . .
O17 O14 Mo1 78.6(14) . .
Si1 O14 Mo3 121.0(14) . 2_565
O17 O14 Mo3 136.9(18) . 2_565
Mo1 O14 Mo3 95.1(10) . 2_565
C8 C9 C13 114(3) . .
C8 C9 H8 122.2 . .
C13 C9 H8 123.4 . .
C11 C14 C12 116(3) . .
C11 C14 H11 121.8 . .
C12 C14 H11 122.2 . .
Mo2 O15 Mo3 132.6(14) . .
Mo5 O16 Mo6 141.0(13) . .
C14 C11 N3 129.8(17) . .
C14 C11 C8 122.1(17) . .
N3 C11 C8 108.0 . .
C9 C8 N4 131(2) . .
C9 C8 C11 121(2) . .
N4 C8 C11 108.0 . .
C10 N4 C8 108.0 . .
C10 N4 H12 126.0 . .
C8 N4 H12 126.0 . .
N4 C10 N3 108.0 . .
N4 C10 H13 126.0 . .
N3 C10 H13 126.0 . .
C11 N3 C10 108.0 . .
C11 N3 H14 126.0 . .
C10 N3 H14 126.0 . .
Si1 O17 O20 63.3(15) . 2_565
Si1 O17 O19 61.6(15) . .
O20 O17 O19 102(2) 2_565 .
Si1 O17 O14 62.0(14) . .
O20 O17 O14 99(2) 2_565 .
O19 O17 O14 100(2) . .
Mo2 O18 Mo4 137.9(13) . .
Mo6 O22 Mo2 141.4(9) . .
C4 C5 C3 114(4) . .
C4 C5 H7 122.5 . .
C3 C5 H7 123.3 . .
C4 C7 C1 122(4) . .
C4 C7 H5 118.6 . .
C1 C7 H5 118.9 . .
C7 C4 C5 119(5) . .
C7 C4 H6 119.5 . .
C5 C4 H6 121.0 . .
Si1 O19 O17 52.1(14) . .
Si1 O19 Mo2 128.0(16) . .
O17 O19 Mo2 75.9(15) . .
Si1 O19 Mo4 121.0(17) . .
O17 O19 Mo4 135(2) . .
Mo2 O19 Mo4 94.8(11) . .
Si1 O19 Mo3 119.5(16) . .
O17 O19 Mo3 132(2) . .
Mo2 O19 Mo3 93.2(11) . .
Mo4 O19 Mo3 91.4(10) . .
Si1 O20 O17 52.4(14) . 2_565
Si1 O20 Mo6 130.6(17) . 2_565
O17 O20 Mo6 78.3(15) 2_565 2_565
Si1 O20 Mo4 119.0(15) . .
O17 O20 Mo4 137(2) 2_565 .
Mo6 O20 Mo4 95.2(11) 2_565 .
Mo4 O21 Mo6 141.9(14) . 2_565
N1 C6 N2 108.0 . .
N1 C6 H2 126.1 . .
N2 C6 H2 125.9 . .
C2 N1 C6 108.0 . .
C2 N1 H3 126.0 . .
C6 N1 H3 126.0 . .
C1 C2 N1 149(3) . .
C1 C2 C3 102(3) . .
N1 C2 C3 108.0 . .
N2 C3 C2 108.0 . .
N2 C3 C5 125(3) . .
C2 C3 C5 127(3) . .
C3 N2 C6 108.0 . .
C3 N2 H1 126.0 . .
C6 N2 H1 126.0 . .
C2 C1 C7 134(4) . .
C2 C1 H4 113.6 . .
C7 C1 H4 112.7 . .

loop_
_geom_bond_atom_site_label_1
_geom_bond_atom_site_label_2
_geom_bond_distance
_geom_bond_site_symmetry_2
Mo1 O5 1.67(2) .
Mo1 O9 1.822(19) .
Mo1 O1 1.867(16) .
Mo1 O13 1.914(19) .
Mo1 O4 1.931(17) .
Mo1 O14 2.31(3) .
Mo2 O7 1.652(18) .
Mo2 O18 1.821(19) .
Mo2 O22 1.899(16) .
Mo2 O15 1.91(2) .
Mo2 O1 1.958(17) .
Mo2 O19 2.38(3) .
Mo3 O3 1.667(18) .
Mo3 O6 1.86(2) .
Mo3 O11 1.88(2) .
Mo3 O13 1.90(2) 2_565
Mo3 O15 1.98(2) .
Mo3 O14 2.47(3) 2_565
Mo3 O19 2.51(3) .
Mo4 O10 1.651(17) .
Mo4 O21 1.84(2) .
Mo4 O8 1.90(2) .
Mo4 O6 1.93(2) .
Mo4 O18 2.00(2) .
Mo4 O19 2.47(3) .
Mo4 O20 2.49(3) .
Mo5 O2 1.67(2) .
Mo5 O16 1.80(2) .
Mo5 O11 1.86(2) .
Mo5 O8 1.94(2) 2_565
Mo5 O9 1.99(2) 2_565
Mo6 O12 1.641(19) .
Mo6 O22 1.852(16) .
Mo6 O4 1.847(19) .
Mo6 O21 1.92(2) 2_565
Mo6 O16 1.97(2) .
Mo6 O20 2.33(3) 2_565
Si1 O17 1.40(3) .
Si1 O17 1.40(3) 2_565
Si1 O19 1.56(3) 2_565
Si1 O19 1.56(3) .
Si1 O14 1.58(3) .
Si1 O14 1.58(3) 2_565
Si1 O20 1.58(3) .
Si1 O20 1.58(3) 2_565
O8 Mo5 1.94(2) 2_565
O9 Mo5 1.99(2) 2_565
C13 C12 1.34(5) .
C13 C9 1.40(5) .
C13 H9 0.9300 .
C12 C14 1.37(4) .
C12 H10 0.9300 .
O13 Mo3 1.90(2) 2_565
O14 O17 1.64(4) .
O14 Mo3 2.47(3) 2_565
C9 C8 1.37(3) .
C9 H8 0.9300 .
C14 C11 1.36(4) .
C14 H11 0.9300 .
C11 N3 1.4200 .
C11 C8 1.4200 .
C8 N4 1.4200 .
N4 C10 1.4200 .
N4 H12 0.8600 .
C10 N3 1.4200 .
C10 H13 0.9300 .
N3 H14 0.8600 .
O17 O20 1.60(4) 2_565
O17 O19 1.63(4) .
C5 C4 1.34(6) .
C5 C3 1.48(5) .
C5 H7 0.9300 .
C7 C4 1.22(5) .
C7 C1 1.33(2) .
C7 H5 0.9300 .
C4 H6 0.9300 .
O20 O17 1.60(4) 2_565
O20 Mo6 2.33(3) 2_565
O21 Mo6 1.92(2) 2_565
C6 N1 1.4200 .
C6 N2 1.4200 .
C6 H2 0.9300 .
N1 C2 1.4200 .
N1 H3 0.8600 .
C2 C1 1.32(2) .
C2 C3 1.4200 .
C3 N2 1.4200 .
N2 H1 0.8600 .
C1 H4 0.9300 .

loop_
_geom_hbond_atom_site_label_D
_geom_hbond_atom_site_label_H
_geom_hbond_atom_site_label_A
_geom_hbond_distance_DH
_geom_hbond_distance_HA
_geom_hbond_distance_DA
_geom_hbond_angle_DHA
_geom_hbond_site_symmetry_A
N2 H1 O1 0.86 2.25 3.10(3) 169.0 1_565
N4 H12 O9 0.86 2.53 3.12(2) 126.1 1_565
N4 H12 O8 0.86 2.15 2.99(3) 165.7 1_565
